data_7207259
loop_
_publ_author_name
'Safin, Damir A.'
'Babashkina, Maria G.'
'Bolte, Michael'
'Garcia, Yann'

_publ_section_title
;
 Homoleptic polynuclear CuI and AgI complexes of N-thiophosphorylated
 thioureas o-RO(O)CC6H4NHC(S)NHP(S)(OiPr)2 (R = Me, Et)
;
_journal_issue 3
_journal_name_full CrystEngComm
_journal_page_first 774
_journal_paper_doi 10.1039/c2ce06346h
_journal_volume 14
_journal_year 2012
_chemical_formula_moiety 'C48 H72 Cu3 N6 O12 P3 S6'
_chemical_formula_sum 'C48 H72 Cu3 N6 O12 P3 S6'
_chemical_formula_weight 1401.01
_chemical_name_systematic ?
_space_group_IT_number 14
_symmetry_cell_setting monoclinic
_symmetry_space_group_name_Hall '-P 2yn'
_symmetry_space_group_name_H-M 'P 1 21/n 1'
_atom_sites_solution_hydrogens geom
_atom_sites_solution_primary direct
_atom_sites_solution_secondary difmap
_audit_creation_method SHELXL-97
_cell_angle_alpha 90.00
_cell_angle_beta 90.034(3)
_cell_angle_gamma 90.00
_cell_formula_units_Z 4
_cell_length_a 11.8107(4)
_cell_length_b 19.7508(5)
_cell_length_c 27.3802(10)
_cell_measurement_reflns_used 43842
_cell_measurement_temperature 173(2)
_cell_measurement_theta_max 26.9
_cell_measurement_theta_min 1.8
_cell_volume 6387.0(4)
_computing_cell_refinement 'X-Area (Stoe & Cie, 2001)'
_computing_data_collection 'X-Area (Stoe & Cie, 2001)'
_computing_data_reduction 'X-Area (Stoe & Cie, 2001)'
_computing_molecular_graphics 'XP (Sheldrick, 2008)'
_computing_publication_material SHELXL97
_computing_structure_refinement 'SHELXL97 (Sheldrick, 2008) '
_computing_structure_solution 'SHELXS97 (Sheldrick, 2008) '
_diffrn_ambient_temperature 173(2)
_diffrn_measured_fraction_theta_full 0.999
_diffrn_measured_fraction_theta_max 0.996
_diffrn_measurement_device_type 'STOE IPDS II two-circle-diffractometer'
_diffrn_measurement_method \w
_diffrn_radiation_monochromator graphite
_diffrn_radiation_source 'fine-focus sealed tube'
_diffrn_radiation_type MoK\a
_diffrn_radiation_wavelength 0.71073
_diffrn_reflns_av_R_equivalents 0.0449
_diffrn_reflns_av_sigmaI/netI 0.0328
_diffrn_reflns_limit_h_max 14
_diffrn_reflns_limit_h_min -14
_diffrn_reflns_limit_k_max 20
_diffrn_reflns_limit_k_min -24
_diffrn_reflns_limit_l_max 34
_diffrn_reflns_limit_l_min -29
_diffrn_reflns_number 43431
_diffrn_reflns_theta_full 25.00
_diffrn_reflns_theta_max 26.35
_diffrn_reflns_theta_min 1.81
_diffrn_standards_number 0
_exptl_absorpt_coefficient_mu 1.319
_exptl_absorpt_correction_T_max 0.6410
_exptl_absorpt_correction_T_min 0.6272
_exptl_absorpt_correction_type multi-scan
_exptl_absorpt_process_details 'MULABS (Spek, 2003; Blessing, 1995)'
_exptl_crystal_colour 'light brown'
_exptl_crystal_density_diffrn 1.457
_exptl_crystal_density_method 'not measured'
_exptl_crystal_description block
_exptl_crystal_F_000 2904
_exptl_crystal_size_max 0.39
_exptl_crystal_size_mid 0.37
_exptl_crystal_size_min 0.37
_refine_diff_density_max 2.154
_refine_diff_density_min -1.416
_refine_diff_density_rms 0.088
_refine_ls_extinction_method none
_refine_ls_goodness_of_fit_ref 1.039
_refine_ls_hydrogen_treatment constr
_refine_ls_matrix_type full
_refine_ls_number_parameters 698
_refine_ls_number_reflns 12987
_refine_ls_number_restraints 53
_refine_ls_restrained_S_all 1.057
_refine_ls_R_factor_all 0.0593
_refine_ls_R_factor_gt 0.0505
_refine_ls_shift/su_max 0.001
_refine_ls_shift/su_mean 0.000
_refine_ls_structure_factor_coef Fsqd
_refine_ls_weighting_details 'calc w=1/[\s^2^(Fo^2^)+(0.0775P)^2^+7.7716P] where P=(Fo^2^+2Fc^2^)/3'
_refine_ls_weighting_scheme calc
_refine_ls_wR_factor_gt 0.1353
_refine_ls_wR_factor_ref 0.1406
_reflns_number_gt 10919
_reflns_number_total 12987
_reflns_threshold_expression I>2\s(I)
_cod_data_source_file c2ce06346h.txt
_cod_data_source_block ba1
_cod_depositor_comments
;
The following automatic conversions were performed:

'_symmetry_cell_setting' value 'Monoclinic' changed to 'monoclinic'
according to /home/saulius/struct/CIF-dictionaries/cif_core.dic
dictionary named 'cif_core.dic' version 2.4.1 from 2010-06-29.

Automatic conversion script
Id: cif_fix_values 1715 2011-07-08 13:25:40Z adriana 
;
_cod_original_sg_symbol_H-M P21/n
_cod_database_code 7207259

loop_
_symmetry_equiv_pos_as_xyz
'x, y, z'
'-x+1/2, y+1/2, -z+1/2'
'-x, -y, -z'
'x-1/2, -y-1/2, z-1/2'

loop_
_atom_site_label
_atom_site_type_symbol
_atom_site_fract_x
_atom_site_fract_y
_atom_site_fract_z
_atom_site_U_iso_or_equiv
_atom_site_adp_type
_atom_site_occupancy
_atom_site_symmetry_multiplicity
_atom_site_calc_flag
_atom_site_refinement_flags
_atom_site_disorder_assembly
_atom_site_disorder_group
Cu1 Cu 0.40113(4) 0.81776(2) 0.665430(15) 0.03650(11) Uani 1 1 d . . .
P1 P 0.63791(7) 0.83643(4) 0.71384(3) 0.03141(18) Uani 1 1 d . . .
S1 S 0.56858(8) 0.86696(4) 0.65186(3) 0.03763(19) Uani 1 1 d . . .
S2 S 0.40305(7) 0.73931(5) 0.72401(3) 0.0400(2) Uani 1 1 d . . .
N1 N 0.6342(2) 0.75686(14) 0.72744(10) 0.0325(6) Uani 1 1 d . . .
N2 N 0.5601(3) 0.65206(15) 0.74649(12) 0.0430(7) Uani 1 1 d . . .
H2 H 0.4976 0.6278 0.7472 0.052 Uiso 1 1 calc R . .
O1 O 0.5897(2) 0.88039(13) 0.75669(9) 0.0409(6) Uani 1 1 d D . .
C2 C 0.6316(4) 0.8710(2) 0.80689(13) 0.0503(9) Uani 1 1 d D . .
H2A H 0.6900 0.8343 0.8072 0.060 Uiso 1 1 calc R . .
C3 C 0.5323(5) 0.8496(3) 0.83773(17) 0.0730(14) Uani 1 1 d D . .
H3A H 0.5021 0.8067 0.8254 0.110 Uiso 1 1 calc R . .
H3B H 0.4732 0.8844 0.8361 0.110 Uiso 1 1 calc R . .
H3C H 0.5569 0.8439 0.8717 0.110 Uiso 1 1 calc R . .
C4 C 0.6852(5) 0.9364(3) 0.82255(17) 0.0705(14) Uani 1 1 d D . .
H4A H 0.7495 0.9465 0.8012 0.106 Uiso 1 1 calc R . .
H4B H 0.7116 0.9323 0.8564 0.106 Uiso 1 1 calc R . .
H4C H 0.6294 0.9730 0.8203 0.106 Uiso 1 1 calc R . .
O2 O 0.7676(2) 0.85398(12) 0.71501(9) 0.0390(5) Uani 1 1 d . . .
O3 O 0.4493(2) 0.56773(18) 0.80547(14) 0.0684(10) Uani 1 1 d . . .
O4 O 0.5555(2) 0.52255(15) 0.86435(11) 0.0520(7) Uani 1 1 d . . .
C1 C 0.5472(3) 0.71717(17) 0.73206(12) 0.0332(7) Uani 1 1 d . . .
C5 C 0.8520(3) 0.8100(2) 0.69144(17) 0.0499(9) Uani 1 1 d . . .
H5 H 0.8129 0.7705 0.6759 0.060 Uiso 1 1 calc R . .
C6 C 0.9096(5) 0.8514(3) 0.6527(3) 0.0872(19) Uani 1 1 d . . .
H6A H 0.8540 0.8652 0.6281 0.131 Uiso 1 1 calc R . .
H6B H 0.9690 0.8242 0.6372 0.131 Uiso 1 1 calc R . .
H6C H 0.9435 0.8917 0.6676 0.131 Uiso 1 1 calc R . .
C7 C 0.9295(4) 0.7849(3) 0.7320(3) 0.0787(17) Uani 1 1 d . . .
H7A H 0.8855 0.7581 0.7553 0.118 Uiso 1 1 calc R . .
H7B H 0.9634 0.8238 0.7488 0.118 Uiso 1 1 calc R . .
H7C H 0.9895 0.7568 0.7179 0.118 Uiso 1 1 calc R . .
C11 C 0.6591(3) 0.61777(17) 0.76052(13) 0.0371(7) Uani 1 1 d . . .
C12 C 0.6518(3) 0.56794(17) 0.79756(13) 0.0383(7) Uani 1 1 d . . .
C13 C 0.7491(3) 0.53217(18) 0.81056(14) 0.0437(8) Uani 1 1 d . . .
H13 H 0.7445 0.4983 0.8351 0.052 Uiso 1 1 calc R . .
C14 C 0.8516(3) 0.5448(2) 0.78860(15) 0.0474(9) Uani 1 1 d . . .
H14 H 0.9171 0.5200 0.7979 0.057 Uiso 1 1 calc R . .
C15 C 0.8580(3) 0.59412(19) 0.75261(15) 0.0456(8) Uani 1 1 d . . .
H15 H 0.9288 0.6034 0.7375 0.055 Uiso 1 1 calc R . .
C16 C 0.7626(3) 0.63001(18) 0.73832(13) 0.0396(7) Uani 1 1 d . . .
H16 H 0.7681 0.6631 0.7132 0.048 Uiso 1 1 calc R . .
C17 C 0.5414(3) 0.55347(19) 0.82146(15) 0.0463(9) Uani 1 1 d . . .
C18 C 0.4516(4) 0.5051(2) 0.89036(17) 0.0577(11) Uani 1 1 d . . .
H18A H 0.4012 0.5450 0.8925 0.069 Uiso 1 1 calc R . .
H18B H 0.4109 0.4684 0.8731 0.069 Uiso 1 1 calc R . .
C19 C 0.4850(5) 0.4829(4) 0.93906(19) 0.0850(17) Uani 1 1 d . . .
H19A H 0.4174 0.4706 0.9578 0.128 Uiso 1 1 calc R . .
H19B H 0.5250 0.5197 0.9558 0.128 Uiso 1 1 calc R . .
H19C H 0.5351 0.4435 0.9364 0.128 Uiso 1 1 calc R . .
Cu1A Cu 0.32867(4) 0.65830(2) 0.677343(17) 0.04374(13) Uani 1 1 d . . .
P1A P 0.29821(9) 0.51273(6) 0.63156(5) 0.0544(3) Uani 1 1 d . . .
S1A S 0.42574(9) 0.57534(7) 0.64026(5) 0.0637(3) Uani 1 1 d . . .
S2A S 0.14305(7) 0.65772(4) 0.66721(3) 0.03871(19) Uani 1 1 d . . .
N1A N 0.1771(3) 0.53870(16) 0.61515(13) 0.0454(7) Uani 1 1 d . . .
N2A N 0.0031(2) 0.59150(14) 0.61256(11) 0.0370(6) Uani 1 1 d . . .
H2A1 H -0.0340 0.6275 0.6227 0.044 Uiso 1 1 calc R . .
O1A O 0.2759(3) 0.45884(17) 0.67165(12) 0.0661(8) Uani 1 1 d . . .
O2A O 0.3219(3) 0.46115(18) 0.58454(14) 0.0700(9) Uani 1 1 d D A .
O3A O -0.1810(2) 0.66723(12) 0.62125(9) 0.0424(6) Uani 1 1 d . . .
O4A O -0.3225(2) 0.64506(13) 0.56956(9) 0.0411(6) Uani 1 1 d . . .
C1A C 0.1117(3) 0.58809(17) 0.62792(13) 0.0374(7) Uani 1 1 d . . .
C2A C 0.2682(5) 0.4739(3) 0.72217(18) 0.0793(17) Uani 1 1 d . . .
H2A2 H 0.3032 0.5194 0.7278 0.095 Uiso 1 1 calc R . .
C3A C 0.3365(8) 0.4219(5) 0.7496(3) 0.135(4) Uani 1 1 d . . .
H3A1 H 0.4145 0.4219 0.7374 0.202 Uiso 1 1 calc R . .
H3A2 H 0.3029 0.3770 0.7448 0.202 Uiso 1 1 calc R . .
H3A3 H 0.3365 0.4330 0.7845 0.202 Uiso 1 1 calc R . .
C4A C 0.1492(5) 0.4758(4) 0.7407(2) 0.0912(19) Uani 1 1 d . . .
H4A1 H 0.1065 0.5107 0.7231 0.137 Uiso 1 1 calc R . .
H4A2 H 0.1495 0.4863 0.7757 0.137 Uiso 1 1 calc R . .
H4A3 H 0.1135 0.4316 0.7355 0.137 Uiso 1 1 calc R . .
C5A C 0.4045(5) 0.4092(3) 0.5872(2) 0.0795(15) Uani 1 1 d D . .
H5A H 0.4329 0.4066 0.6216 0.095 Uiso 0.50(3) 1 calc PR A 1
H5' H 0.4363 0.3990 0.6203 0.095 Uiso 0.50(3) 1 calc PR A 2
C6A C 0.4980(12) 0.4344(10) 0.5556(7) 0.084(5) Uiso 0.50(3) 1 d PD A 1
H6A1 H 0.5240 0.4784 0.5677 0.126 Uiso 0.50(3) 1 calc PR A 1
H6A2 H 0.4705 0.4392 0.5220 0.126 Uiso 0.50(3) 1 calc PR A 1
H6A3 H 0.5610 0.4021 0.5563 0.126 Uiso 0.50(3) 1 calc PR A 1
C7A C 0.3515(11) 0.3432(5) 0.5746(4) 0.059(4) Uiso 0.50(3) 1 d PD A 1
H7A1 H 0.2905 0.3333 0.5978 0.088 Uiso 0.50(3) 1 calc PR A 1
H7A2 H 0.4087 0.3073 0.5762 0.088 Uiso 0.50(3) 1 calc PR A 1
H7A3 H 0.3204 0.3454 0.5414 0.088 Uiso 0.50(3) 1 calc PR A 1
C6' C 0.4872(14) 0.4196(11) 0.5472(6) 0.095(6) Uiso 0.50(3) 1 d PD A 2
H6'1 H 0.5434 0.4534 0.5572 0.143 Uiso 0.50(3) 1 calc PR A 2
H6'2 H 0.4474 0.4356 0.5180 0.143 Uiso 0.50(3) 1 calc PR A 2
H6'3 H 0.5254 0.3767 0.5399 0.143 Uiso 0.50(3) 1 calc PR A 2
C7' C 0.309(2) 0.3583(13) 0.5670(9) 0.146(9) Uiso 0.50(3) 1 d PD A 2
H7'1 H 0.2529 0.3499 0.5926 0.219 Uiso 0.50(3) 1 calc PR A 2
H7'2 H 0.3444 0.3154 0.5575 0.219 Uiso 0.50(3) 1 calc PR A 2
H7'3 H 0.2717 0.3786 0.5386 0.219 Uiso 0.50(3) 1 calc PR A 2
C11A C -0.0607(3) 0.54757(16) 0.58322(12) 0.0350(7) Uani 1 1 d . . .
C12A C -0.1725(3) 0.56717(16) 0.57156(12) 0.0361(7) Uani 1 1 d . . .
C13A C -0.2387(4) 0.5245(2) 0.54244(15) 0.0496(9) Uani 1 1 d . . .
H13A H -0.3138 0.5376 0.5343 0.060 Uiso 1 1 calc R . .
C14A C -0.1971(4) 0.46395(19) 0.52539(16) 0.0526(10) Uani 1 1 d . . .
H14A H -0.2433 0.4353 0.5059 0.063 Uiso 1 1 calc R . .
C15A C -0.0876(4) 0.44506(18) 0.53685(14) 0.0468(9) Uani 1 1 d . . .
H15A H -0.0589 0.4032 0.5250 0.056 Uiso 1 1 calc R . .
C16A C -0.0194(3) 0.48595(17) 0.56515(13) 0.0411(8) Uani 1 1 d . . .
H16A H 0.0558 0.4723 0.5724 0.049 Uiso 1 1 calc R . .
C17A C -0.2236(3) 0.63058(17) 0.59045(12) 0.0358(7) Uani 1 1 d . . .
C18A C -0.3798(3) 0.70554(19) 0.58787(14) 0.0439(8) Uani 1 1 d . . .
H18C H -0.3274 0.7447 0.5879 0.053 Uiso 1 1 calc R . .
H18D H -0.4070 0.6980 0.6216 0.053 Uiso 1 1 calc R . .
C19A C -0.4776(4) 0.7185(2) 0.55423(17) 0.0562(10) Uani 1 1 d . . .
H19D H -0.5187 0.7588 0.5651 0.084 Uiso 1 1 calc R . .
H19E H -0.5286 0.6794 0.5546 0.084 Uiso 1 1 calc R . .
H19F H -0.4494 0.7258 0.5210 0.084 Uiso 1 1 calc R . .
Cu1B Cu 0.19893(4) 0.73292(2) 0.610353(17) 0.03859(12) Uani 1 1 d . . .
P1B P 0.18570(8) 0.79434(5) 0.50436(3) 0.0409(2) Uani 1 1 d . . .
S1B S 0.21015(10) 0.70281(5) 0.53128(4) 0.0530(3) Uani 1 1 d . B .
S2B S 0.23991(7) 0.83956(4) 0.62601(3) 0.03323(17) Uani 1 1 d . B .
N1B N 0.2519(3) 0.85867(15) 0.52630(11) 0.0406(7) Uani 1 1 d . B .
N2B N 0.3256(3) 0.94059(14) 0.57691(10) 0.0369(6) Uani 1 1 d . B .
H2B H 0.3512 0.9480 0.6066 0.044 Uiso 1 1 calc R . .
O1B O 0.2088(3) 0.79824(18) 0.44735(12) 0.0360(9) Uiso 0.752(8) 1 d P B 1
O1" O 0.2465(14) 0.7691(9) 0.4536(6) 0.071(4) Uiso 0.248(8) 1 d P B 2
O2B O 0.0585(2) 0.81678(13) 0.50378(11) 0.0487(6) Uani 1 1 d D B .
O3B O 0.3589(3) 1.03135(15) 0.64658(11) 0.0650(9) Uani 1 1 d . B .
O4B O 0.3386(3) 1.13899(14) 0.62562(11) 0.0582(8) Uani 1 1 d . B .
C1B C 0.2751(3) 0.87935(16) 0.56976(12) 0.0329(7) Uani 1 1 d . . .
C2B C 0.3214(6) 0.7804(3) 0.4269(2) 0.0549(15) Uiso 0.752(8) 1 d P B 1
H2B1 H 0.3788 0.7773 0.4537 0.066 Uiso 0.752(8) 1 calc PR B 1
C3B C 0.3508(8) 0.8392(5) 0.3922(3) 0.089(3) Uiso 0.752(8) 1 d P B 1
H3B1 H 0.3570 0.8813 0.4109 0.134 Uiso 0.752(8) 1 calc PR B 1
H3B2 H 0.2911 0.8439 0.3675 0.134 Uiso 0.752(8) 1 calc PR B 1
H3B3 H 0.4231 0.8298 0.3760 0.134 Uiso 0.752(8) 1 calc PR B 1
C4B C 0.3135(9) 0.7161(5) 0.4009(4) 0.107(3) Uiso 0.752(8) 1 d P B 1
H4B1 H 0.2946 0.6799 0.4241 0.161 Uiso 0.752(8) 1 calc PR B 1
H4B2 H 0.3863 0.7060 0.3854 0.161 Uiso 0.752(8) 1 calc PR B 1
H4B3 H 0.2544 0.7190 0.3759 0.161 Uiso 0.752(8) 1 calc PR B 1
C2" C 0.2836(19) 0.8114(12) 0.4207(8) 0.065(5) Uiso 0.248(8) 1 d P B 2
H2" H 0.2449 0.8558 0.4265 0.077 Uiso 0.248(8) 1 calc PR B 2
C3" C 0.4022(18) 0.8242(11) 0.4193(8) 0.066(5) Uiso 0.248(8) 1 d P B 2
H3"1 H 0.4274 0.8413 0.4510 0.099 Uiso 0.248(8) 1 calc PR B 2
H3"2 H 0.4185 0.8579 0.3940 0.099 Uiso 0.248(8) 1 calc PR B 2
H3"3 H 0.4424 0.7820 0.4118 0.099 Uiso 0.248(8) 1 calc PR B 2
C4" C 0.243(2) 0.7840(12) 0.3673(8) 0.073(6) Uiso 0.248(8) 1 d P B 2
H4"1 H 0.1622 0.7742 0.3679 0.109 Uiso 0.248(8) 1 calc PR B 2
H4"2 H 0.2853 0.7426 0.3592 0.109 Uiso 0.248(8) 1 calc PR B 2
H4"3 H 0.2589 0.8187 0.3426 0.109 Uiso 0.248(8) 1 calc PR B 2
C5B C -0.0277(4) 0.7742(2) 0.48048(18) 0.0611(12) Uani 1 1 d D . .
H5B H 0.0029 0.7275 0.4753 0.073 Uiso 0.51(3) 1 calc PR B 1
H5" H 0.0118 0.7363 0.4632 0.073 Uiso 0.49(3) 1 calc PR B 2
C6B C -0.0656(12) 0.8030(9) 0.4333(4) 0.067(4) Uiso 0.51(3) 1 d PD B 1
H6B1 H -0.0025 0.8026 0.4100 0.101 Uiso 0.51(3) 1 calc PR B 1
H6B2 H -0.0913 0.8497 0.4383 0.101 Uiso 0.51(3) 1 calc PR B 1
H6B3 H -0.1282 0.7758 0.4203 0.101 Uiso 0.51(3) 1 calc PR B 1
C7B C -0.1241(10) 0.7725(9) 0.5198(4) 0.065(4) Uiso 0.51(3) 1 d PD B 1
H7B1 H -0.0952 0.7520 0.5499 0.097 Uiso 0.51(3) 1 calc PR B 1
H7B2 H -0.1878 0.7458 0.5074 0.097 Uiso 0.51(3) 1 calc PR B 1
H7B3 H -0.1494 0.8188 0.5265 0.097 Uiso 0.51(3) 1 calc PR B 1
C6" C -0.0815(11) 0.8200(7) 0.4420(5) 0.058(3) Uiso 0.49(3) 1 d PD B 2
H6"1 H -0.0230 0.8360 0.4194 0.087 Uiso 0.49(3) 1 calc PR B 2
H6"2 H -0.1173 0.8588 0.4581 0.087 Uiso 0.49(3) 1 calc PR B 2
H6"3 H -0.1388 0.7944 0.4238 0.087 Uiso 0.49(3) 1 calc PR B 2
C7" C -0.1015(12) 0.7453(10) 0.5166(4) 0.074(4) Uiso 0.49(3) 1 d PD B 2
H7"1 H -0.0577 0.7157 0.5383 0.110 Uiso 0.49(3) 1 calc PR B 2
H7"2 H -0.1608 0.7188 0.5004 0.110 Uiso 0.49(3) 1 calc PR B 2
H7"3 H -0.1362 0.7816 0.5358 0.110 Uiso 0.49(3) 1 calc PR B 2
C11B C 0.3425(3) 0.99376(17) 0.54332(13) 0.0371(7) Uani 1 1 d . . .
C12B C 0.3541(3) 1.06023(18) 0.56191(13) 0.0403(8) Uani 1 1 d . B .
C13B C 0.3705(4) 1.11329(19) 0.52880(16) 0.0524(10) Uani 1 1 d . . .
H13B H 0.3788 1.1581 0.5408 0.063 Uiso 1 1 calc R B .
C14B C 0.3748(4) 1.1021(2) 0.47925(16) 0.0592(11) Uani 1 1 d . B .
H14B H 0.3857 1.1389 0.4574 0.071 Uiso 1 1 calc R . .
C15B C 0.3633(4) 1.0375(2) 0.46157(15) 0.0543(10) Uani 1 1 d . . .
H15B H 0.3663 1.0297 0.4274 0.065 Uiso 1 1 calc R B .
C16B C 0.3472(4) 0.98343(19) 0.49305(14) 0.0464(9) Uani 1 1 d . B .
H16B H 0.3394 0.9390 0.4802 0.056 Uiso 1 1 calc R . .
C17B C 0.3508(3) 1.07413(19) 0.61501(15) 0.0456(8) Uani 1 1 d . . .
C18B C 0.3346(5) 1.1554(3) 0.67835(17) 0.0685(13) Uani 1 1 d . . .
H18E H 0.2655 1.1359 0.6932 0.082 Uiso 1 1 calc R B .
H18F H 0.4013 1.1359 0.6951 0.082 Uiso 1 1 calc R . .
C19B C 0.3342(6) 1.2288(3) 0.6841(2) 0.0795(16) Uani 1 1 d . B .
H19G H 0.3309 1.2402 0.7189 0.119 Uiso 1 1 calc R . .
H19H H 0.2680 1.2478 0.6674 0.119 Uiso 1 1 calc R . .
H19I H 0.4034 1.2477 0.6698 0.119 Uiso 1 1 calc R . .

loop_
_atom_site_aniso_label
_atom_site_aniso_U_11
_atom_site_aniso_U_22
_atom_site_aniso_U_33
_atom_site_aniso_U_23
_atom_site_aniso_U_13
_atom_site_aniso_U_12
Cu1 0.0387(2) 0.0342(2) 0.0365(2) -0.00053(16) -0.00690(17) 0.00432(16)
P1 0.0325(4) 0.0276(4) 0.0341(4) -0.0028(3) -0.0005(3) 0.0001(3)
S1 0.0450(5) 0.0342(4) 0.0337(4) 0.0029(3) -0.0017(3) -0.0021(3)
S2 0.0298(4) 0.0408(4) 0.0493(5) 0.0100(4) -0.0053(3) -0.0011(3)
N1 0.0317(13) 0.0305(13) 0.0353(14) 0.0017(11) -0.0031(11) 0.0001(11)
N2 0.0327(15) 0.0352(15) 0.061(2) 0.0142(14) -0.0113(14) -0.0057(12)
O1 0.0476(14) 0.0421(13) 0.0331(12) -0.0088(10) -0.0014(10) 0.0081(11)
C2 0.064(3) 0.054(2) 0.0332(18) -0.0054(16) -0.0062(17) 0.0066(19)
C3 0.092(4) 0.087(4) 0.040(2) -0.003(2) 0.010(2) -0.010(3)
C4 0.092(4) 0.074(3) 0.046(2) -0.013(2) -0.012(2) -0.012(3)
O2 0.0340(12) 0.0305(12) 0.0525(14) -0.0061(10) 0.0004(10) -0.0030(9)
O3 0.0382(16) 0.072(2) 0.095(2) 0.0395(19) -0.0021(15) -0.0079(14)
O4 0.0519(16) 0.0500(16) 0.0540(16) 0.0116(13) 0.0105(13) -0.0010(13)
C1 0.0332(16) 0.0323(16) 0.0341(16) 0.0050(13) -0.0045(13) -0.0008(13)
C5 0.0349(19) 0.041(2) 0.074(3) -0.0081(18) 0.0099(18) -0.0023(15)
C6 0.068(3) 0.072(3) 0.122(5) 0.006(3) 0.048(3) -0.006(3)
C7 0.047(3) 0.058(3) 0.131(5) -0.007(3) -0.022(3) 0.010(2)
C11 0.0373(17) 0.0280(15) 0.0459(19) 0.0066(13) -0.0083(14) -0.0013(13)
C12 0.0379(18) 0.0319(16) 0.0449(19) 0.0068(14) -0.0027(14) -0.0023(13)
C13 0.049(2) 0.0352(18) 0.047(2) 0.0097(15) -0.0025(16) 0.0036(15)
C14 0.0392(19) 0.042(2) 0.061(2) 0.0083(17) -0.0020(17) 0.0091(15)
C15 0.042(2) 0.0372(19) 0.058(2) 0.0046(16) 0.0087(17) 0.0053(15)
C16 0.0452(19) 0.0331(17) 0.0404(18) 0.0059(14) 0.0006(15) 0.0004(14)
C17 0.047(2) 0.0344(18) 0.057(2) 0.0124(16) -0.0008(17) -0.0037(15)
C18 0.059(3) 0.054(2) 0.059(3) 0.003(2) 0.019(2) -0.005(2)
C19 0.083(4) 0.117(5) 0.055(3) 0.014(3) 0.013(3) -0.018(3)
Cu1A 0.0360(2) 0.0468(3) 0.0484(3) 0.00760(19) -0.00879(19) -0.00286(18)
P1A 0.0461(6) 0.0440(5) 0.0731(7) 0.0204(5) 0.0184(5) 0.0115(4)
S1A 0.0361(5) 0.0681(7) 0.0868(8) -0.0137(6) -0.0064(5) 0.0055(5)
S2A 0.0332(4) 0.0342(4) 0.0487(5) -0.0017(3) -0.0019(3) -0.0050(3)
N1A 0.0400(16) 0.0350(16) 0.061(2) -0.0047(14) 0.0048(14) -0.0016(13)
N2A 0.0376(15) 0.0300(14) 0.0435(16) -0.0028(11) -0.0001(12) -0.0036(11)
O1A 0.079(2) 0.0562(18) 0.063(2) 0.0067(15) 0.0041(17) 0.0009(16)
O2A 0.060(2) 0.067(2) 0.083(2) 0.0050(17) 0.0048(17) 0.0021(16)
O3A 0.0447(14) 0.0380(13) 0.0445(14) -0.0098(11) -0.0072(11) -0.0002(11)
O4A 0.0390(13) 0.0399(13) 0.0445(13) -0.0089(11) -0.0062(11) 0.0017(10)
C1A 0.0383(18) 0.0297(16) 0.0441(18) 0.0034(13) 0.0027(14) -0.0056(13)
C2A 0.083(4) 0.103(4) 0.052(3) -0.013(3) -0.017(2) 0.038(3)
C3A 0.161(8) 0.168(8) 0.075(4) 0.056(5) 0.006(5) 0.076(7)
C4A 0.079(4) 0.130(6) 0.065(3) -0.006(3) 0.019(3) -0.007(4)
C5A 0.084(4) 0.084(4) 0.071(3) -0.003(3) 0.002(3) 0.023(3)
C11A 0.0433(18) 0.0288(15) 0.0328(16) 0.0033(12) 0.0016(13) -0.0092(13)
C12A 0.0450(19) 0.0284(15) 0.0348(16) 0.0008(13) -0.0031(14) -0.0048(14)
C13A 0.057(2) 0.0394(19) 0.053(2) -0.0080(17) -0.0159(18) -0.0027(17)
C14A 0.065(3) 0.0340(19) 0.059(2) -0.0090(17) -0.016(2) -0.0022(17)
C15A 0.069(3) 0.0294(17) 0.0424(19) -0.0040(14) -0.0003(18) -0.0036(16)
C16A 0.050(2) 0.0302(16) 0.0432(19) 0.0010(14) 0.0029(15) -0.0021(15)
C17A 0.0395(18) 0.0335(16) 0.0344(16) 0.0012(13) 0.0007(14) -0.0064(14)
C18A 0.043(2) 0.0422(19) 0.046(2) -0.0107(16) 0.0005(16) 0.0046(15)
C19A 0.047(2) 0.062(3) 0.059(3) -0.014(2) -0.0073(19) 0.0110(19)
Cu1B 0.0368(2) 0.0278(2) 0.0511(3) 0.00253(17) -0.00704(18) -0.00153(16)
P1B 0.0457(5) 0.0402(5) 0.0369(5) -0.0048(4) -0.0032(4) -0.0099(4)
S1B 0.0681(7) 0.0339(5) 0.0570(6) -0.0112(4) -0.0141(5) 0.0034(4)
S2B 0.0360(4) 0.0284(4) 0.0353(4) 0.0019(3) -0.0050(3) -0.0021(3)
N1B 0.0481(17) 0.0373(15) 0.0363(15) -0.0012(12) -0.0050(13) -0.0096(13)
N2B 0.0447(16) 0.0306(14) 0.0354(14) 0.0015(11) -0.0049(12) -0.0058(12)
O2B 0.0491(15) 0.0391(14) 0.0580(16) 0.0031(12) -0.0133(13) -0.0072(11)
O3B 0.110(3) 0.0411(15) 0.0442(16) -0.0035(13) -0.0146(16) -0.0077(16)
O4B 0.089(2) 0.0339(14) 0.0522(16) -0.0050(12) 0.0123(15) -0.0032(14)
C1B 0.0312(16) 0.0304(15) 0.0370(16) 0.0022(13) -0.0050(13) 0.0006(12)
C5B 0.054(2) 0.057(3) 0.073(3) 0.004(2) -0.021(2) -0.017(2)
C11B 0.0385(18) 0.0328(17) 0.0400(18) 0.0033(13) -0.0006(14) -0.0045(13)
C12B 0.046(2) 0.0321(17) 0.0422(19) 0.0030(14) 0.0035(15) -0.0042(14)
C13B 0.072(3) 0.0304(18) 0.055(2) 0.0032(16) 0.008(2) -0.0035(17)
C14B 0.083(3) 0.042(2) 0.053(2) 0.0111(18) 0.014(2) -0.005(2)
C15B 0.072(3) 0.051(2) 0.039(2) 0.0041(17) 0.0044(19) -0.009(2)
C16B 0.062(2) 0.0367(19) 0.0410(19) 0.0014(15) 0.0021(17) -0.0109(17)
C17B 0.053(2) 0.0341(18) 0.049(2) -0.0035(16) 0.0003(17) -0.0073(16)
C18B 0.097(4) 0.054(3) 0.054(3) -0.010(2) 0.012(3) -0.005(2)
C19B 0.102(4) 0.062(3) 0.074(3) -0.019(3) 0.015(3) -0.012(3)

loop_
_atom_type_symbol
_atom_type_description
_atom_type_scat_dispersion_real
_atom_type_scat_dispersion_imag
_atom_type_scat_source
C C 0.0033 0.0016 'International Tables Vol C Tables 4.2.6.8 and 6.1.1.4'
H H 0.0000 0.0000 'International Tables Vol C Tables 4.2.6.8 and 6.1.1.4'
Cu Cu 0.3201 1.2651 'International Tables Vol C Tables 4.2.6.8 and 6.1.1.4'
N N 0.0061 0.0033 'International Tables Vol C Tables 4.2.6.8 and 6.1.1.4'
O O 0.0106 0.0060 'International Tables Vol C Tables 4.2.6.8 and 6.1.1.4'
P P 0.1023 0.0942 'International Tables Vol C Tables 4.2.6.8 and 6.1.1.4'
S S 0.1246 0.1234 'International Tables Vol C Tables 4.2.6.8 and 6.1.1.4'

loop_
_geom_angle_atom_site_label_1
_geom_angle_atom_site_label_2
_geom_angle_atom_site_label_3
_geom_angle
S2B Cu1 S2 119.38(4)
S2B Cu1 S1 126.22(4)
S2 Cu1 S1 114.40(4)
O1 P1 O2 102.52(14)
O1 P1 N1 110.89(15)
O2 P1 N1 103.67(14)
O1 P1 S1 108.86(10)
O2 P1 S1 110.70(11)
N1 P1 S1 118.90(11)
P1 S1 Cu1 95.20(4)
C1 S2 Cu1A 105.82(12)
C1 S2 Cu1 105.69(11)
Cu1A S2 Cu1 94.74(4)
C1 N1 P1 129.1(2)
C1 N2 C11 129.1(3)
C1 N2 H2 115.4
C11 N2 H2 115.4
C2 O1 P1 120.5(2)
O1 C2 C4 107.4(3)
O1 C2 C3 107.3(4)
C4 C2 C3 114.2(4)
O1 C2 H2A 109.3
C4 C2 H2A 109.3
C3 C2 H2A 109.3
C2 C3 H3A 109.5
C2 C3 H3B 109.5
H3A C3 H3B 109.5
C2 C3 H3C 109.5
H3A C3 H3C 109.5
H3B C3 H3C 109.5
C2 C4 H4A 109.5
C2 C4 H4B 109.5
H4A C4 H4B 109.5
C2 C4 H4C 109.5
H4A C4 H4C 109.5
H4B C4 H4C 109.5
C5 O2 P1 121.4(2)
C17 O4 C18 115.6(3)
N1 C1 N2 120.8(3)
N1 C1 S2 126.8(3)
N2 C1 S2 112.3(2)
O2 C5 C6 107.2(4)
O2 C5 C7 106.3(4)
C6 C5 C7 114.8(4)
O2 C5 H5 109.5
C6 C5 H5 109.5
C7 C5 H5 109.5
C5 C6 H6A 109.5
C5 C6 H6B 109.5
H6A C6 H6B 109.5
C5 C6 H6C 109.5
H6A C6 H6C 109.5
H6B C6 H6C 109.5
C5 C7 H7A 109.5
C5 C7 H7B 109.5
H7A C7 H7B 109.5
C5 C7 H7C 109.5
H7A C7 H7C 109.5
H7B C7 H7C 109.5
C16 C11 N2 122.0(3)
C16 C11 C12 119.3(3)
N2 C11 C12 118.7(3)
C13 C12 C11 119.0(3)
C13 C12 C17 120.9(3)
C11 C12 C17 120.2(3)
C14 C13 C12 121.5(3)
C14 C13 H13 119.3
C12 C13 H13 119.3
C13 C14 C15 119.1(3)
C13 C14 H14 120.4
C15 C14 H14 120.4
C16 C15 C14 120.9(4)
C16 C15 H15 119.5
C14 C15 H15 119.5
C11 C16 C15 120.2(3)
C11 C16 H16 119.9
C15 C16 H16 119.9
O3 C17 O4 122.6(4)
O3 C17 C12 125.9(4)
O4 C17 C12 111.5(3)
C19 C18 O4 106.9(4)
C19 C18 H18A 110.3
O4 C18 H18A 110.3
C19 C18 H18B 110.3
O4 C18 H18B 110.3
H18A C18 H18B 108.6
C18 C19 H19A 109.5
C18 C19 H19B 109.5
H19A C19 H19B 109.5
C18 C19 H19C 109.5
H19A C19 H19C 109.5
H19B C19 H19C 109.5
S2A Cu1A S2 117.82(4)
S2A Cu1A S1A 116.53(4)
S2 Cu1A S1A 125.65(4)
S2A Cu1A Cu1B 51.66(3)
S2 Cu1A Cu1B 102.28(3)
S1A Cu1A Cu1B 111.51(4)
O1A P1A N1A 105.59(19)
O1A P1A O2A 98.98(19)
N1A P1A O2A 97.51(18)
O1A P1A S1A 118.48(16)
N1A P1A S1A 121.54(13)
O2A P1A S1A 110.49(14)
P1A S1A Cu1A 97.05(6)
C1A S2A Cu1A 106.56(12)
C1A S2A Cu1B 98.76(12)
Cu1A S2A Cu1B 78.00(3)
C1A N1A P1A 135.0(3)
C1A N2A C11A 131.1(3)
C1A N2A H2A1 114.5
C11A N2A H2A1 114.5
C2A O1A P1A 123.8(4)
C5A O2A P1A 121.2(3)
C17A O4A C18A 115.7(3)
N1A C1A N2A 121.4(3)
N1A C1A S2A 128.4(3)
N2A C1A S2A 110.2(3)
O1A C2A C4A 113.3(5)
O1A C2A C3A 108.0(5)
C4A C2A C3A 110.5(6)
O1A C2A H2A2 108.3
C4A C2A H2A2 108.3
C3A C2A H2A2 108.3
C2A C3A H3A1 109.5
C2A C3A H3A2 109.5
H3A1 C3A H3A2 109.5
C2A C3A H3A3 109.5
H3A1 C3A H3A3 109.5
H3A2 C3A H3A3 109.5
C2A C4A H4A1 109.5
C2A C4A H4A2 109.5
H4A1 C4A H4A2 109.5
C2A C4A H4A3 109.5
H4A1 C4A H4A3 109.5
H4A2 C4A H4A3 109.5
O2A C5A C6' 108.3(9)
O2A C5A C7A 109.4(7)
C6' C5A C7A 103.1(10)
O2A C5A C6A 103.8(8)
C7A C5A C6A 118.0(9)
O2A C5A C7' 87.2(13)
C6' C5A C7' 107.1(11)
C6A C5A C7' 121.9(12)
O2A C5A H5A 108.4
C6' C5A H5A 118.8
C7A C5A H5A 108.4
C6A C5A H5A 108.4
C7' C5A H5A 121.8
O2A C5A H5' 116.7
C6' C5A H5' 116.7
C7A C5A H5' 101.2
C6A C5A H5' 108.4
C7' C5A H5' 116.7
C5A C6A H6A1 109.5
C5A C6A H6A2 109.5
H6A1 C6A H6A2 109.5
C5A C6A H6A3 109.5
H6A1 C6A H6A3 109.5
H6A2 C6A H6A3 109.5
C5A C7A H7A1 109.5
C5A C7A H7A2 109.5
H7A1 C7A H7A2 109.5
C5A C7A H7A3 109.5
H7A1 C7A H7A3 109.5
H7A2 C7A H7A3 109.5
C5A C6' H6'1 109.5
C5A C6' H6'2 109.5
H6'1 C6' H6'2 109.5
C5A C6' H6'3 109.5
H6'1 C6' H6'3 109.5
H6'2 C6' H6'3 109.5
C5A C7' H7'1 109.5
C5A C7' H7'2 109.5
H7'1 C7' H7'2 109.5
C5A C7' H7'3 109.5
H7'1 C7' H7'3 109.5
H7'2 C7' H7'3 109.5
N2A C11A C16A 123.6(3)
N2A C11A C12A 117.5(3)
C16A C11A C12A 118.9(3)
C13A C12A C11A 119.0(3)
C13A C12A C17A 118.7(3)
C11A C12A C17A 122.2(3)
C14A C13A C12A 121.2(4)
C14A C13A H13A 119.4
C12A C13A H13A 119.4
C13A C14A C15A 119.5(4)
C13A C14A H14A 120.3
C15A C14A H14A 120.3
C16A C15A C14A 121.0(4)
C16A C15A H15A 119.5
C14A C15A H15A 119.5
C15A C16A C11A 120.3(4)
C15A C16A H16A 119.9
C11A C16A H16A 119.9
O3A C17A O4A 122.1(3)
O3A C17A C12A 125.0(3)
O4A C17A C12A 112.9(3)
O4A C18A C19A 106.6(3)
O4A C18A H18C 110.4
C19A C18A H18C 110.4
O4A C18A H18D 110.4
C19A C18A H18D 110.4
H18C C18A H18D 108.6
C18A C19A H19D 109.5
C18A C19A H19E 109.5
H19D C19A H19E 109.5
C18A C19A H19F 109.5
H19D C19A H19F 109.5
H19E C19A H19F 109.5
S2B Cu1B S1B 115.28(4)
S2B Cu1B S2A 124.11(4)
S1B Cu1B S2A 120.58(4)
S2B Cu1B Cu1A 104.77(3)
S1B Cu1B Cu1A 117.24(3)
S2A Cu1B Cu1A 50.34(3)
O2B P1B O1B 98.14(18)
O2B P1B N1B 104.27(16)
O1B P1B N1B 104.20(17)
O2B P1B O1" 119.8(6)
N1B P1B O1" 110.1(6)
O2B P1B S1B 113.77(12)
O1B P1B S1B 112.76(15)
N1B P1B S1B 120.88(13)
O1" P1B S1B 88.5(6)
P1B S1B Cu1B 96.23(5)
C1B S2B Cu1B 107.78(11)
C1B S2B Cu1 107.72(11)
Cu1B S2B Cu1 95.56(3)
C1B N1B P1B 134.3(3)
C1B N2B C11B 129.0(3)
C1B N2B H2B 115.5
C11B N2B H2B 115.5
C2B O1B P1B 120.9(4)
C2" O1" P1B 122.4(17)
C5B O2B P1B 120.5(3)
C17B O4B C18B 115.5(3)
N1B C1B N2B 120.5(3)
N1B C1B S2B 127.6(3)
N2B C1B S2B 111.7(2)
C4B C2B O1B 109.5(6)
C4B C2B C3B 111.7(7)
O1B C2B C3B 104.9(6)
C4B C2B H2B1 110.2
O1B C2B H2B1 110.2
C3B C2B H2B1 110.2
C2B C3B H3B1 109.5
C2B C3B H3B2 109.5
H3B1 C3B H3B2 109.5
C2B C3B H3B3 109.5
H3B1 C3B H3B3 109.5
H3B2 C3B H3B3 109.5
C2B C4B H4B1 109.5
C2B C4B H4B2 109.5
H4B1 C4B H4B2 109.5
C2B C4B H4B3 109.5
H4B1 C4B H4B3 109.5
H4B2 C4B H4B3 109.5
O1" C2" C3" 118(2)
O1" C2" C4" 108.0(18)
C3" C2" C4" 108.5(18)
O1" C2" H2" 107.4
C3" C2" H2" 107.4
C4" C2" H2" 107.4
C2" C3" H3"1 109.5
C2" C3" H3"2 109.5
H3"1 C3" H3"2 109.5
C2" C3" H3"3 109.5
H3"1 C3" H3"3 109.5
H3"2 C3" H3"3 109.5
C2" C4" H4"1 109.5
C2" C4" H4"2 109.5
H4"1 C4" H4"2 109.5
C2" C4" H4"3 109.5
H4"1 C4" H4"3 109.5
H4"2 C4" H4"3 109.5
C7" C5B O2B 110.4(6)
C7" C5B C6B 124.8(8)
O2B C5B C6B 111.6(6)
C7" C5B C6" 117.2(8)
O2B C5B C6" 104.4(6)
O2B C5B C7B 102.6(5)
C6B C5B C7B 112.8(7)
C6" C5B C7B 100.6(7)
C7" C5B H5B 87.2
O2B C5B H5B 109.9
C6B C5B H5B 109.9
C6" C5B H5B 126.8
C7B C5B H5B 109.9
C7" C5B H5" 108.1
O2B C5B H5" 108.1
C6B C5B H5" 90.9
C6" C5B H5" 108.1
C7B C5B H5" 130.4
C5B C6B H6B1 109.5
C5B C6B H6B2 109.5
H6B1 C6B H6B2 109.5
C5B C6B H6B3 109.5
H6B1 C6B H6B3 109.5
H6B2 C6B H6B3 109.5
C5B C7B H7B1 109.5
C5B C7B H7B2 109.5
H7B1 C7B H7B2 109.5
C5B C7B H7B3 109.5
H7B1 C7B H7B3 109.5
H7B2 C7B H7B3 109.5
C5B C6" H6"1 109.5
C5B C6" H6"2 109.5
H6"1 C6" H6"2 109.5
C5B C6" H6"3 109.5
H6"1 C6" H6"3 109.5
H6"2 C6" H6"3 109.5
C5B C7" H7"1 109.5
C5B C7" H7"2 109.5
H7"1 C7" H7"2 109.5
C5B C7" H7"3 109.5
H7"1 C7" H7"3 109.5
H7"2 C7" H7"3 109.5
C16B C11B N2B 122.8(3)
C16B C11B C12B 119.2(3)
N2B C11B C12B 118.1(3)
C13B C12B C11B 118.4(3)
C13B C12B C17B 120.1(3)
C11B C12B C17B 121.5(3)
C14B C13B C12B 121.6(4)
C14B C13B H13B 119.2
C12B C13B H13B 119.2
C15B C14B C13B 119.5(4)
C15B C14B H14B 120.2
C13B C14B H14B 120.2
C14B C15B C16B 120.8(4)
C14B C15B H15B 119.6
C16B C15B H15B 119.6
C15B C16B C11B 120.5(4)
C15B C16B H16B 119.7
C11B C16B H16B 119.7
O3B C17B O4B 121.8(4)
O3B C17B C12B 124.7(3)
O4B C17B C12B 113.5(3)
C19B C18B O4B 108.8(4)
C19B C18B H18E 109.9
O4B C18B H18E 109.9
C19B C18B H18F 109.9
O4B C18B H18F 109.9
H18E C18B H18F 108.3
C18B C19B H19G 109.5
C18B C19B H19H 109.5
H19G C19B H19H 109.5
C18B C19B H19I 109.5
H19G C19B H19I 109.5
H19H C19B H19I 109.5

loop_
_geom_bond_atom_site_label_1
_geom_bond_atom_site_label_2
_geom_bond_distance
Cu1 S2B 2.2302(9)
Cu1 S2 2.2303(10)
Cu1 S1 2.2349(10)
P1 O1 1.567(2)
P1 O2 1.570(2)
P1 N1 1.616(3)
P1 S1 1.9780(12)
S2 C1 1.771(3)
S2 Cu1A 2.2278(11)
N1 C1 1.299(4)
N2 C1 1.354(4)
N2 C11 1.405(4)
N2 H2 0.8800
O1 C2 1.472(4)
C2 C4 1.501(6)
C2 C3 1.505(6)
C2 H2A 1.0000
C3 H3A 0.9800
C3 H3B 0.9800
C3 H3C 0.9800
C4 H4A 0.9800
C4 H4B 0.9800
C4 H4C 0.9800
O2 C5 1.472(4)
O3 C17 1.206(5)
O4 C17 1.334(5)
O4 C18 1.460(5)
C5 C6 1.502(7)
C5 C7 1.521(7)
C5 H5 1.0000
C6 H6A 0.9800
C6 H6B 0.9800
C6 H6C 0.9800
C7 H7A 0.9800
C7 H7B 0.9800
C7 H7C 0.9800
C11 C16 1.386(5)
C11 C12 1.416(5)
C12 C13 1.395(5)
C12 C17 1.488(5)
C13 C14 1.374(6)
C13 H13 0.9500
C14 C15 1.388(5)
C14 H14 0.9500
C15 C16 1.388(5)
C15 H15 0.9500
C16 H16 0.9500
C18 C19 1.458(7)
C18 H18A 0.9900
C18 H18B 0.9900
C19 H19A 0.9800
C19 H19B 0.9800
C19 H19C 0.9800
Cu1A S2A 2.2096(10)
Cu1A S1A 2.2433(13)
Cu1A Cu1B 2.8073(6)
P1A O1A 1.552(3)
P1A N1A 1.585(3)
P1A O2A 1.665(4)
P1A S1A 1.9631(17)
S2A C1A 1.785(4)
S2A Cu1B 2.2510(10)
N1A C1A 1.292(5)
N2A C1A 1.352(5)
N2A C11A 1.402(4)
N2A H2A1 0.8800
O1A C2A 1.418(6)
O2A C5A 1.419(6)
O3A C17A 1.220(4)
O4A C17A 1.332(4)
O4A C18A 1.462(4)
C2A C4A 1.496(8)
C2A C3A 1.507(8)
C2A H2A2 1.0000
C3A H3A1 0.9800
C3A H3A2 0.9800
C3A H3A3 0.9800
C4A H4A1 0.9800
C4A H4A2 0.9800
C4A H4A3 0.9800
C5A C6' 1.483(11)
C5A C7A 1.487(9)
C5A C6A 1.489(11)
C5A C7' 1.608(14)
C5A H5A 1.0000
C5A H5' 1.0000
C6A H6A1 0.9800
C6A H6A2 0.9800
C6A H6A3 0.9800
C7A H7A1 0.9800
C7A H7A2 0.9800
C7A H7A3 0.9800
C6' H6'1 0.9800
C6' H6'2 0.9800
C6' H6'3 0.9800
C7' H7'1 0.9800
C7' H7'2 0.9800
C7' H7'3 0.9800
C11A C16A 1.401(5)
C11A C12A 1.412(5)
C12A C13A 1.399(5)
C12A C17A 1.484(5)
C13A C14A 1.374(6)
C13A H13A 0.9500
C14A C15A 1.382(6)
C14A H14A 0.9500
C15A C16A 1.379(5)
C15A H15A 0.9500
C16A H16A 0.9500
C18A C19A 1.499(6)
C18A H18C 0.9900
C18A H18D 0.9900
C19A H19D 0.9800
C19A H19E 0.9800
C19A H19F 0.9800
Cu1B S2B 2.2032(9)
Cu1B S1B 2.2492(12)
P1B O2B 1.567(3)
P1B O1B 1.587(3)
P1B N1B 1.608(3)
P1B O1" 1.643(16)
P1B S1B 1.9735(14)
S2B C1B 1.778(3)
N1B C1B 1.287(4)
N2B C1B 1.362(4)
N2B C11B 1.410(4)
N2B H2B 0.8800
O1B C2B 1.485(8)
O1" C2" 1.30(3)
O2B C5B 1.466(5)
O3B C17B 1.213(5)
O4B C17B 1.321(5)
O4B C18B 1.481(5)
C2B C4B 1.460(12)
C2B C3B 1.541(11)
C2B H2B1 1.0000
C3B H3B1 0.9800
C3B H3B2 0.9800
C3B H3B3 0.9800
C4B H4B1 0.9800
C4B H4B2 0.9800
C4B H4B3 0.9800
C2" C3" 1.42(3)
C2" C4" 1.63(3)
C2" H2" 1.0000
C3" H3"1 0.9800
C3" H3"2 0.9800
C3" H3"3 0.9800
C4" H4"1 0.9800
C4" H4"2 0.9800
C4" H4"3 0.9800
C5B C7" 1.437(10)
C5B C6B 1.481(10)
C5B C6" 1.527(9)
C5B C7B 1.567(10)
C5B H5B 1.0000
C5B H5" 1.0000
C6B H6B1 0.9800
C6B H6B2 0.9800
C6B H6B3 0.9800
C7B H7B1 0.9800
C7B H7B2 0.9800
C7B H7B3 0.9800
C6" H6"1 0.9800
C6" H6"2 0.9800
C6" H6"3 0.9800
C7" H7"1 0.9800
C7" H7"2 0.9800
C7" H7"3 0.9800
C11B C16B 1.393(5)
C11B C12B 1.415(5)
C12B C13B 1.399(5)
C12B C17B 1.480(5)
C13B C14B 1.376(6)
C13B H13B 0.9500
C14B C15B 1.372(6)
C14B H14B 0.9500
C15B C16B 1.385(5)
C15B H15B 0.9500
C16B H16B 0.9500
C18B C19B 1.457(7)
C18B H18E 0.9900
C18B H18F 0.9900
C19B H19G 0.9800
C19B H19H 0.9800
C19B H19I 0.9800

loop_
_geom_hbond_atom_site_label_D
_geom_hbond_atom_site_label_H
_geom_hbond_atom_site_label_A
_geom_hbond_distance_DH
_geom_hbond_distance_HA
_geom_hbond_distance_DA
_geom_hbond_angle_DHA
N2 H2 O3 0.88 2.07 2.664(4) 124.1
N2A H2A1 O3A 0.88 1.91 2.649(4) 141.2
N2B H2B O3B 0.88 1.98 2.647(4) 131.7

loop_
_geom_torsion_atom_site_label_1
_geom_torsion_atom_site_label_2
_geom_torsion_atom_site_label_3
_geom_torsion_atom_site_label_4
_geom_torsion
O1 P1 S1 Cu1 -75.59(12)
O2 P1 S1 Cu1 172.45(10)
N1 P1 S1 Cu1 52.65(13)
S2B Cu1 S1 P1 164.30(4)
S2 Cu1 S1 P1 -16.33(6)
S2B Cu1 S2 C1 161.47(12)
S1 Cu1 S2 C1 -17.94(13)
S2B Cu1 S2 Cu1A 53.57(5)
S1 Cu1 S2 Cu1A -125.85(4)
O1 P1 N1 C1 69.7(3)
O2 P1 N1 C1 179.1(3)
S1 P1 N1 C1 -57.6(3)
O2 P1 O1 C2 -59.4(3)
N1 P1 O1 C2 50.7(3)
S1 P1 O1 C2 -176.7(3)
P1 O1 C2 C4 118.0(4)
P1 O1 C2 C3 -118.8(4)
O1 P1 O2 C5 161.2(3)
N1 P1 O2 C5 45.8(3)
S1 P1 O2 C5 -82.8(3)
P1 N1 C1 N2 -176.2(3)
P1 N1 C1 S2 0.6(5)
C11 N2 C1 N1 3.3(6)
C11 N2 C1 S2 -174.0(3)
Cu1A S2 C1 N1 133.1(3)
Cu1 S2 C1 N1 33.4(3)
Cu1A S2 C1 N2 -49.9(3)
Cu1 S2 C1 N2 -149.6(2)
P1 O2 C5 C6 118.9(4)
P1 O2 C5 C7 -117.9(3)
C1 N2 C11 C16 -36.5(6)
C1 N2 C11 C12 145.3(4)
C16 C11 C12 C13 -0.3(5)
N2 C11 C12 C13 178.0(3)
C16 C11 C12 C17 -179.3(3)
N2 C11 C12 C17 -1.0(5)
C11 C12 C13 C14 0.7(6)
C17 C12 C13 C14 179.7(4)
C12 C13 C14 C15 -0.2(6)
C13 C14 C15 C16 -0.7(6)
N2 C11 C16 C15 -178.8(4)
C12 C11 C16 C15 -0.5(6)
C14 C15 C16 C11 1.1(6)
C18 O4 C17 O3 1.7(6)
C18 O4 C17 C12 -179.0(3)
C13 C12 C17 O3 -159.9(4)
C11 C12 C17 O3 19.0(6)
C13 C12 C17 O4 20.8(5)
C11 C12 C17 O4 -160.2(3)
C17 O4 C18 C19 -170.5(4)
C1 S2 Cu1A S2A 171.01(11)
Cu1 S2 Cu1A S2A -81.20(5)
C1 S2 Cu1A S1A -7.91(13)
Cu1 S2 Cu1A S1A 99.87(6)
C1 S2 Cu1A Cu1B -136.07(11)
Cu1 S2 Cu1A Cu1B -28.29(4)
O1A P1A S1A Cu1A -92.31(17)
N1A P1A S1A Cu1A 41.46(18)
O2A P1A S1A Cu1A 154.60(14)
S2A Cu1A S1A P1A -19.99(8)
S2 Cu1A S1A P1A 158.95(5)
Cu1B Cu1A S1A P1A -76.72(7)
S2 Cu1A S2A C1A 179.33(12)
S1A Cu1A S2A C1A -1.64(13)
Cu1B Cu1A S2A C1A 95.69(12)
S2 Cu1A S2A Cu1B 83.64(4)
S1A Cu1A S2A Cu1B -97.33(5)
O1A P1A N1A C1A 92.9(4)
O2A P1A N1A C1A -165.5(4)
S1A P1A N1A C1A -45.9(5)
N1A P1A O1A C2A -90.1(4)
O2A P1A O1A C2A 169.5(4)
S1A P1A O1A C2A 50.2(4)
O1A P1A O2A C5A -54.0(4)
N1A P1A O2A C5A -161.1(4)
S1A P1A O2A C5A 71.1(4)
P1A N1A C1A N2A -169.1(3)
P1A N1A C1A S2A 9.0(6)
C11A N2A C1A N1A 1.2(6)
C11A N2A C1A S2A -177.2(3)
Cu1A S2A C1A N1A 13.0(4)
Cu1B S2A C1A N1A 93.0(3)
Cu1A S2A C1A N2A -168.6(2)
Cu1B S2A C1A N2A -88.6(2)
P1A O1A C2A C4A 102.3(6)
P1A O1A C2A C3A -134.9(6)
P1A O2A C5A C6' -122.4(10)
P1A O2A C5A C7A 125.9(5)
P1A O2A C5A C6A -107.2(9)
P1A O2A C5A C7' 130.6(9)
C1A N2A C11A C16A 3.1(6)
C1A N2A C11A C12A -176.9(3)
N2A C11A C12A C13A -179.9(3)
C16A C11A C12A C13A 0.2(5)
N2A C11A C12A C17A -1.9(5)
C16A C11A C12A C17A 178.1(3)
C11A C12A C13A C14A 0.4(6)
C17A C12A C13A C14A -177.6(4)
C12A C13A C14A C15A -0.5(7)
C13A C14A C15A C16A 0.0(6)
C14A C15A C16A C11A 0.5(6)
N2A C11A C16A C15A 179.4(3)
C12A C11A C16A C15A -0.6(5)
C18A O4A C17A O3A -3.4(5)
C18A O4A C17A C12A 177.7(3)
C13A C12A C17A O3A 169.5(4)
C11A C12A C17A O3A -8.4(5)
C13A C12A C17A O4A -11.6(5)
C11A C12A C17A O4A 170.4(3)
C17A O4A C18A C19A 170.8(3)
C1A S2A Cu1B S2B 174.09(12)
Cu1A S2A Cu1B S2B -80.72(4)
C1A S2A Cu1B S1B -3.62(13)
Cu1A S2A Cu1B S1B 101.58(5)
C1A S2A Cu1B Cu1A -105.19(12)
S2A Cu1A Cu1B S2B 122.32(4)
S2 Cu1A Cu1B S2B 6.42(4)
S1A Cu1A Cu1B S2B -130.20(5)
S2A Cu1A Cu1B S1B -108.45(5)
S2 Cu1A Cu1B S1B 135.65(5)
S1A Cu1A Cu1B S1B -0.97(6)
S2 Cu1A Cu1B S2A -115.90(4)
S1A Cu1A Cu1B S2A 107.48(5)
O2B P1B S1B Cu1B -79.49(13)
O1B P1B S1B Cu1B 169.86(14)
N1B P1B S1B Cu1B 45.76(16)
O1" P1B S1B Cu1B 158.4(6)
S2B Cu1B S1B P1B -24.59(7)
S2A Cu1B S1B P1B 153.31(5)
Cu1A Cu1B S1B P1B -148.66(4)
S1B Cu1B S2B C1B -0.38(12)
S2A Cu1B S2B C1B -178.19(11)
Cu1A Cu1B S2B C1B 130.01(11)
S1B Cu1B S2B Cu1 -111.01(4)
S2A Cu1B S2B Cu1 71.18(5)
Cu1A Cu1B S2B Cu1 19.38(4)
S2 Cu1 S2B C1B -159.63(12)
S1 Cu1 S2B C1B 19.71(13)
S2 Cu1 S2B Cu1B -48.94(5)
S1 Cu1 S2B Cu1B 130.40(4)
O2B P1B N1B C1B 85.9(4)
O1B P1B N1B C1B -171.6(4)
O1" P1B N1B C1B -144.3(8)
S1B P1B N1B C1B -43.6(4)
O2B P1B O1B C2B -179.3(4)
N1B P1B O1B C2B 73.7(4)
O1" P1B O1B C2B -32.9(12)
S1B P1B O1B C2B -59.2(4)
O2B P1B O1" C2" 79.6(18)
O1B P1B O1" C2" 40.4(16)
N1B P1B O1" C2" -41.2(19)
S1B P1B O1" C2" -163.7(18)
O1B P1B O2B C5B 65.6(3)
N1B P1B O2B C5B 172.6(3)
O1" P1B O2B C5B 48.9(8)
S1B P1B O2B C5B -53.7(3)
P1B N1B C1B N2B -174.1(3)
P1B N1B C1B S2B 0.8(6)
C11B N2B C1B N1B 11.7(6)
C11B N2B C1B S2B -164.0(3)
Cu1B S2B C1B N1B 18.3(4)
Cu1 S2B C1B N1B 120.4(3)
Cu1B S2B C1B N2B -166.4(2)
Cu1 S2B C1B N2B -64.3(3)
P1B O1B C2B C4B 108.4(6)
P1B O1B C2B C3B -131.7(5)
P1B O1" C2" C3" 102(2)
P1B O1" C2" C4" -135.1(15)
P1B O2B C5B C7" 110.7(10)
P1B O2B C5B C6B -106.0(9)
P1B O2B C5B C6" -122.4(7)
P1B O2B C5B C7B 133.0(7)
C1B N2B C11B C16B -24.4(6)
C1B N2B C11B C12B 155.1(4)
C16B C11B C12B C13B -0.2(6)
N2B C11B C12B C13B -179.8(4)
C16B C11B C12B C17B -179.4(4)
N2B C11B C12B C17B 1.1(5)
C11B C12B C13B C14B 0.3(7)
C17B C12B C13B C14B 179.5(4)
C12B C13B C14B C15B -0.2(8)
C13B C14B C15B C16B 0.1(8)
C14B C15B C16B C11B 0.0(7)
N2B C11B C16B C15B 179.6(4)
C12B C11B C16B C15B 0.1(6)
C18B O4B C17B O3B -0.5(6)
C18B O4B C17B C12B 179.9(4)
C13B C12B C17B O3B -165.2(4)
C11B C12B C17B O3B 14.0(6)
C13B C12B C17B O4B 14.5(6)
C11B C12B C17B O4B -166.3(4)
C17B O4B C18B C19B 173.5(5)
